data_7155958
loop_
_publ_author_name
'Dhevalapally, Ramachary Buchi'
'T., Prabhakar Reddy'
'Adaveni, Suresh Kumar'

_publ_section_title
;
 Organocatalytic umpolung annulative dimerization of ynones for the
 synthesis of 5-alkylidene-2-cyclopentenones
;
_journal_name_full 'Organic &amp; Biomolecular Chemistry'
_journal_paper_doi 10.1039/C7OB02424J
_journal_year 2017
_chemical_formula_moiety 'C20 H16 O2'
_chemical_formula_sum 'C20 H16 O2'
_chemical_formula_weight 288.33
_chemical_name_systematic
;
 ?
;
_space_group_crystal_system triclinic
_space_group_IT_number 2
_space_group_name_Hall '-P 1'
_space_group_name_H-M_alt 'P -1'
_symmetry_space_group_name_Hall '-P 1'
_symmetry_space_group_name_H-M 'P -1'
_atom_sites_solution_hydrogens geom
_atom_sites_solution_primary direct
_audit_creation_date 2017-07-07
_audit_creation_method
;
Olex2 1.2
(compiled 2017.03.28 svn.r3405 for OlexSys, GUI svn.r5337)
;
_audit_update_record
;
2017-07-09 deposited with the CCDC.
2017-11-07 downloaded from the CCDC.
;
_cell_angle_alpha 92.462(5)
_cell_angle_beta 94.667(5)
_cell_angle_gamma 104.905(5)
_cell_formula_units_Z 2
_cell_length_a 5.732(5)
_cell_length_b 9.388(5)
_cell_length_c 14.303(5)
_cell_measurement_reflns_used 2610
_cell_measurement_temperature 293(2)
_cell_measurement_theta_max 25.01
_cell_measurement_theta_min 2.59
_cell_volume 739.7(8)
_computing_molecular_graphics 'Olex2 (Dolomanov et al., 2009)'
_computing_publication_material 'Olex2 (Dolomanov et al., 2009)'
_computing_structure_refinement 'ShelXL (Sheldrick, 2015)'
_computing_structure_solution 'ShelXS (Sheldrick, 2008)'
_diffrn_ambient_temperature 293(2)
_diffrn_measured_fraction_theta_full 0.998
_diffrn_measured_fraction_theta_max 0.995
_diffrn_measurement_device_type 'Bruker APEX-II CCD'
_diffrn_measurement_method '\f and \w scans'
_diffrn_radiation_type MoK\a
_diffrn_radiation_wavelength 0.71073
_diffrn_reflns_av_R_equivalents 0.2478
_diffrn_reflns_av_unetI/netI 0.1527
_diffrn_reflns_Laue_measured_fraction_full 0.998
_diffrn_reflns_Laue_measured_fraction_max 0.995
_diffrn_reflns_limit_h_max 7
_diffrn_reflns_limit_h_min -7
_diffrn_reflns_limit_k_max 12
_diffrn_reflns_limit_k_min -12
_diffrn_reflns_limit_l_max 18
_diffrn_reflns_limit_l_min -18
_diffrn_reflns_number 15956
_diffrn_reflns_point_group_measured_fraction_full 0.998
_diffrn_reflns_point_group_measured_fraction_max 0.995
_diffrn_reflns_theta_full 25.000
_diffrn_reflns_theta_max 27.494
_diffrn_reflns_theta_min 2.586
_diffrn_standards_number 0
_exptl_absorpt_coefficient_mu 0.082
_exptl_absorpt_correction_type none
_exptl_crystal_density_diffrn 1.295
_exptl_crystal_description block
_exptl_crystal_F_000 304
_exptl_crystal_size_max 0.38
_exptl_crystal_size_mid 0.34
_exptl_crystal_size_min 0.22
_refine_diff_density_max 0.238
_refine_diff_density_min -0.189
_refine_diff_density_rms 0.053
_refine_ls_extinction_coef 0.116(19)
_refine_ls_extinction_expression Fc^*^=kFc[1+0.001xFc^2^\l^3^/sin(2\q)]^-1/4^
_refine_ls_extinction_method SHELXL
_refine_ls_goodness_of_fit_ref 0.999
_refine_ls_hydrogen_treatment constr
_refine_ls_matrix_type full
_refine_ls_number_parameters 201
_refine_ls_number_reflns 3399
_refine_ls_number_restraints 0
_refine_ls_restrained_S_all 0.999
_refine_ls_R_factor_all 0.1555
_refine_ls_R_factor_gt 0.0752
_refine_ls_shift/su_max 0.000
_refine_ls_shift/su_mean 0.000
_refine_ls_structure_factor_coef Fsqd
_refine_ls_weighting_details
;
 w=1/[\s^2^(Fo^2^)+(0.1000P)^2^]
 where P=(Fo^2^+2Fc^2^)/3
;
_refine_ls_weighting_scheme calc
_refine_ls_wR_factor_gt 0.1742
_refine_ls_wR_factor_ref 0.2168
_reflns_Friedel_coverage 0.000
_reflns_number_gt 1836
_reflns_number_total 3399
_reflns_threshold_expression 'I > 2\s(I)'
_cod_data_source_file c7ob02424j3.cif
_cod_data_source_block dbr15_0m_a_a
_cod_database_code 7155958
_shelxl_version_number 2012-9
_shelx_space_group_comment
;
The symmetry employed for this shelxl refinement is uniquely defined
by the following loop, which should always be used as a source of
symmetry information in preference to the above space-group names.
They are only intended as comments.
;
_shelx_estimated_absorpt_t_max 0.982
_shelx_estimated_absorpt_t_min 0.969
_olex2_refinement_description
;
1. Fixed Uiso
 At 1.2 times of:
  All C(H) groups
 At 1.5 times of:
  All C(H,H,H) groups
2.a Ternary CH refined with riding coordinates:
 C12(H12)
2.b Aromatic/amide H refined with riding coordinates:
 C2(H2), C3(H3), C4(H4), C5(H5), C6(H6), C7(H7), C10(H10), C14(H14), C15(H15),
 C16(H16), C17(H17), C18(H18)
2.c Idealised Me refined as rotating group:
 C20(H20A,H20B,H20C)
;
_olex2_submission_special_instructions 'No special instructions were received'

loop_
_space_group_symop_operation_xyz
'x, y, z'
'-x, -y, -z'

loop_
_atom_site_label
_atom_site_type_symbol
_atom_site_fract_x
_atom_site_fract_y
_atom_site_fract_z
_atom_site_U_iso_or_equiv
_atom_site_adp_type
_atom_site_occupancy
_atom_site_site_symmetry_order
_atom_site_calc_flag
_atom_site_refinement_flags_posn
O1 O 0.1973(4) 1.1561(2) 0.42800(14) 0.0615(6) Uani 1 1 d .
O2 O 0.5953(4) 0.6577(2) 0.36444(15) 0.0695(7) Uani 1 1 d .
C1 C 0.7832(4) 1.2888(3) 0.25022(16) 0.0359(6) Uani 1 1 d .
C2 C 0.8185(5) 1.4348(3) 0.2271(2) 0.0514(7) Uani 1 1 d .
H2 H 0.7193 1.4904 0.2493 0.062 Uiso 1 1 calc R
C3 C 0.9979(6) 1.4983(3) 0.1718(2) 0.0617(9) Uani 1 1 d .
H3 H 1.0183 1.5959 0.1568 0.074 Uiso 1 1 calc R
C4 C 1.1458(5) 1.4187(3) 0.1389(2) 0.0551(8) Uani 1 1 d .
H4 H 1.2674 1.4621 0.1019 0.066 Uiso 1 1 calc R
C5 C 1.1149(5) 1.2737(3) 0.16064(19) 0.0476(7) Uani 1 1 d .
H5 H 1.2150 1.2191 0.1380 0.057 Uiso 1 1 calc R
C6 C 0.9354(4) 1.2099(3) 0.21606(18) 0.0418(7) Uani 1 1 d .
H6 H 0.9161 1.1122 0.2307 0.050 Uiso 1 1 calc R
C7 C 0.5900(4) 1.2294(3) 0.31004(16) 0.0390(6) Uani 1 1 d .
H7 H 0.5161 1.2993 0.3330 0.047 Uiso 1 1 calc R
C8 C 0.5000(4) 1.0935(3) 0.33790(16) 0.0362(6) Uani 1 1 d .
C9 C 0.2981(5) 1.0654(3) 0.39876(17) 0.0419(7) Uani 1 1 d .
C10 C 0.2453(5) 0.9093(3) 0.41883(18) 0.0469(7) Uani 1 1 d .
H10 H 0.1244 0.8623 0.4551 0.056 Uiso 1 1 calc R
C11 C 0.3950(4) 0.8441(3) 0.37780(16) 0.0387(7) Uani 1 1 d .
C12 C 0.5612(4) 0.9480(3) 0.31777(15) 0.0343(6) Uani 1 1 d .
H12 H 0.7310 0.9571 0.3401 0.041 Uiso 1 1 calc R
C13 C 0.5136(4) 0.8905(3) 0.21429(16) 0.0335(6) Uani 1 1 d .
C14 C 0.3236(4) 0.9166(3) 0.15792(17) 0.0415(7) Uani 1 1 d .
H14 H 0.2248 0.9700 0.1831 0.050 Uiso 1 1 calc R
C15 C 0.2784(5) 0.8645(3) 0.06466(18) 0.0492(8) Uani 1 1 d .
H15 H 0.1501 0.8833 0.0275 0.059 Uiso 1 1 calc R
C16 C 0.4215(5) 0.7856(3) 0.02681(19) 0.0543(8) Uani 1 1 d .
H16 H 0.3903 0.7505 -0.0360 0.065 Uiso 1 1 calc R
C17 C 0.6096(5) 0.7582(3) 0.0808(2) 0.0524(8) Uani 1 1 d .
H17 H 0.7067 0.7044 0.0550 0.063 Uiso 1 1 calc R
C18 C 0.6570(5) 0.8110(3) 0.17505(18) 0.0448(7) Uani 1 1 d .
H18 H 0.7862 0.7924 0.2116 0.054 Uiso 1 1 calc R
C19 C 0.4198(6) 0.6922(3) 0.39020(18) 0.0495(7) Uani 1 1 d .
C20 C 0.2282(6) 0.5871(4) 0.4373(2) 0.0716(10) Uani 1 1 d .
H20A H 0.2453 0.4886 0.4279 0.107 Uiso 1 1 calc GR
H20B H 0.0707 0.5909 0.4108 0.107 Uiso 1 1 calc GR
H20C H 0.2459 0.6148 0.5034 0.107 Uiso 1 1 calc GR

loop_
_atom_site_aniso_label
_atom_site_aniso_U_11
_atom_site_aniso_U_22
_atom_site_aniso_U_33
_atom_site_aniso_U_23
_atom_site_aniso_U_13
_atom_site_aniso_U_12
O1 0.0693(13) 0.0705(15) 0.0554(12) 0.0069(11) 0.0287(11) 0.0299(12)
O2 0.0913(16) 0.0583(15) 0.0693(15) 0.0183(12) 0.0290(13) 0.0294(13)
C1 0.0376(13) 0.0325(14) 0.0335(13) -0.0018(11) -0.0002(11) 0.0036(11)
C2 0.0625(17) 0.0334(16) 0.0575(18) -0.0036(13) 0.0120(15) 0.0106(13)
C3 0.077(2) 0.0305(16) 0.076(2) 0.0143(15) 0.0226(18) 0.0042(15)
C4 0.0513(16) 0.0493(19) 0.0582(18) 0.0119(15) 0.0124(14) -0.0020(14)
C5 0.0430(15) 0.0430(17) 0.0554(17) 0.0082(14) 0.0124(13) 0.0053(13)
C6 0.0441(14) 0.0328(15) 0.0479(15) 0.0092(12) 0.0083(12) 0.0066(12)
C7 0.0441(14) 0.0379(15) 0.0337(13) -0.0055(11) 0.0023(11) 0.0099(12)
C8 0.0345(12) 0.0409(15) 0.0307(13) -0.0022(11) 0.0043(10) 0.0057(11)
C9 0.0432(14) 0.0538(18) 0.0303(13) 0.0001(12) 0.0072(11) 0.0148(13)
C10 0.0452(15) 0.0581(19) 0.0362(14) 0.0087(13) 0.0125(12) 0.0079(13)
C11 0.0393(13) 0.0447(16) 0.0278(12) 0.0034(11) 0.0036(11) 0.0027(12)
C12 0.0321(12) 0.0376(15) 0.0304(12) 0.0033(11) 0.0060(10) 0.0033(11)
C13 0.0345(12) 0.0313(14) 0.0314(12) 0.0061(10) 0.0092(11) 0.0003(10)
C14 0.0421(14) 0.0386(16) 0.0418(15) 0.0021(12) 0.0059(12) 0.0065(12)
C15 0.0556(16) 0.0477(18) 0.0368(15) 0.0048(13) -0.0017(13) 0.0016(14)
C16 0.0653(18) 0.0544(19) 0.0325(14) -0.0017(13) 0.0076(14) -0.0038(16)
C17 0.0567(17) 0.0525(18) 0.0470(16) -0.0048(14) 0.0208(14) 0.0091(14)
C18 0.0446(14) 0.0474(17) 0.0422(15) 0.0020(13) 0.0119(12) 0.0097(13)
C19 0.0645(18) 0.0453(18) 0.0355(14) 0.0070(12) 0.0102(14) 0.0060(14)
C20 0.090(2) 0.055(2) 0.0602(19) 0.0190(16) 0.0174(18) -0.0038(17)

loop_
_atom_type_symbol
_atom_type_description
_atom_type_scat_dispersion_real
_atom_type_scat_dispersion_imag
_atom_type_scat_source
C C 0.0033 0.0016 'International Tables Vol C Tables 4.2.6.8 and 6.1.1.4'
H H 0.0000 0.0000 'International Tables Vol C Tables 4.2.6.8 and 6.1.1.4'
O O 0.0106 0.0060 'International Tables Vol C Tables 4.2.6.8 and 6.1.1.4'

loop_
_geom_angle_atom_site_label_1
_geom_angle_atom_site_label_2
_geom_angle_atom_site_label_3
_geom_angle
C2 C1 C7 117.9(2)
C6 C1 C2 117.7(2)
C6 C1 C7 124.4(2)
C3 C2 C1 121.1(3)
C4 C3 C2 120.3(3)
C3 C4 C5 119.9(3)
C4 C5 C6 119.9(3)
C5 C6 C1 121.1(2)
C8 C7 C1 132.1(2)
C7 C8 C9 120.1(2)
C7 C8 C12 132.2(2)
C9 C8 C12 107.7(2)
O1 C9 C8 126.4(3)
O1 C9 C10 126.5(2)
C10 C9 C8 107.1(2)
C11 C10 C9 110.4(2)
C10 C11 C12 112.2(2)
C10 C11 C19 127.0(2)
C19 C11 C12 120.7(2)
C8 C12 C11 102.36(19)
C8 C12 C13 114.50(19)
C11 C12 C13 110.61(19)
C14 C13 C12 120.4(2)
C18 C13 C12 121.3(2)
C18 C13 C14 118.3(2)
C15 C14 C13 120.9(3)
C16 C15 C14 120.2(3)
C17 C16 C15 120.1(3)
C16 C17 C18 120.1(3)
C13 C18 C17 120.5(3)
O2 C19 C11 119.6(2)
O2 C19 C20 122.0(3)
C11 C19 C20 118.4(3)

loop_
_geom_bond_atom_site_label_1
_geom_bond_atom_site_label_2
_geom_bond_distance
O1 C9 1.223(3)
O2 C19 1.212(3)
C1 C2 1.392(4)
C1 C6 1.385(4)
C1 C7 1.465(4)
C2 C3 1.377(4)
C3 C4 1.363(4)
C4 C5 1.379(4)
C5 C6 1.380(3)
C7 C8 1.338(4)
C8 C9 1.481(3)
C8 C12 1.517(4)
C9 C10 1.464(4)
C10 C11 1.333(4)
C11 C12 1.524(3)
C11 C19 1.486(4)
C12 C13 1.532(3)
C13 C14 1.381(3)
C13 C18 1.379(4)
C14 C15 1.381(4)
C15 C16 1.366(4)
C16 C17 1.359(4)
C17 C18 1.396(4)
C19 C20 1.501(4)
